data_4127541
loop_
_publ_author_name
'Song, Fangyuan'
'Al-Ameed, Karrar'
'Schilling, Mauro'
'Fox, Thomas'
'Luber, Sandra'
'Patzke, Greta R.'

_publ_section_title
;
 Mechanistically Driven Control over Cubane Oxo Cluster Catalysts.
;
_journal_issue 22
_journal_name_full 'Journal of the American Chemical Society'
_journal_page_first 8846
_journal_page_last 8857
_journal_paper_doi 10.1021/jacs.9b01356
_journal_volume 141
_journal_year 2019
_chemical_formula_moiety 'C50 H45 N8 Ni4 O14, Cl O4, 11(H2 O)'
_chemical_formula_sum 'C50 H67 Cl N8 Ni4 O29'
_chemical_formula_weight 1514.40
_space_group_crystal_system monoclinic
_space_group_IT_number 14
_space_group_name_Hall '-P 2ybc'
_space_group_name_H-M_alt 'P 1 21/c 1'
_symmetry_space_group_name_Hall '-P 2ybc'
_symmetry_space_group_name_H-M 'P 1 21/c 1'
_atom_sites_solution_hydrogens mixed
_audit_creation_date 2019-01-16
_audit_creation_method
;
Olex2 1.2
(compiled 2018.05.29 svn.r3508 for OlexSys, GUI svn.r5506)
;
_cell_angle_alpha 90
_cell_angle_beta 100.2261(18)
_cell_angle_gamma 90
_cell_formula_units_Z 4
_cell_length_a 12.0432(2)
_cell_length_b 24.3255(4)
_cell_length_c 21.4471(4)
_cell_measurement_reflns_used 27084
_cell_measurement_temperature 183(1)
_cell_measurement_theta_max 28.2590
_cell_measurement_theta_min 2.6810
_cell_volume 6183.27(19)
_computing_cell_refinement 'CrysAlisPro 1.171.39.9b (Rigaku OD, 2015)'
_computing_data_collection 'CrysAlisPro 1.171.39.9b (Rigaku OD, 2015)'
_computing_data_reduction 'CrysAlisPro 1.171.39.9b (Rigaku OD, 2015)'
_computing_molecular_graphics 'Olex2 (Dolomanov et al., 2009)'
_computing_publication_material 'Olex2 (Dolomanov et al., 2009)'
_computing_structure_refinement 'ShelXL (Sheldrick, 2015)'
_diffrn_ambient_environment N~2~
_diffrn_ambient_temperature 183(1)
_diffrn_detector 'CCD plate'
_diffrn_detector_area_resol_mean 10.4498
_diffrn_detector_type Ruby
_diffrn_measured_fraction_theta_full 0.999
_diffrn_measured_fraction_theta_max 0.999
_diffrn_measurement_details
;
List of Runs (angles in degrees, time in seconds):

  # Type    Start    End  Width  t~exp~   \w     \q     \k     \f   Frames
--------------------------------------------------------------------------
  1  \w     16.00  42.00   0.50   45.00    --   20.59  60.00-178.69   52
  2  \w    -10.00  95.00   0.50   45.00    --   20.59  60.00-112.51  210
  3  \w      2.00  49.00   0.50   45.00    --   20.59  60.00 139.67   94
  4  \w     -4.00  36.00   0.50   45.00    --   20.59  59.00   5.94   80
  5  \w    -10.00  79.00   0.50   45.00    --   20.59  60.00  52.82  178
  6  \w    -25.00  94.00   0.50   45.00    --   20.59  19.00-150.00  238
  7  \w    -42.00 -17.00   0.50   45.00    --   20.59 -57.00-180.00   50
  8  \w     15.00  41.00   0.50   45.00    --   20.59  60.00 -66.67   52
;
_diffrn_measurement_device 'four-circle diffractometer'
_diffrn_measurement_device_type 'Xcalibur, Ruby'
_diffrn_measurement_method '\w scans'
_diffrn_orient_matrix_type 'CrysAlisPro convention (1999,Acta A55,543-557)'
_diffrn_orient_matrix_UB_11 -0.0391156000
_diffrn_orient_matrix_UB_12 -0.0199544000
_diffrn_orient_matrix_UB_13 -0.0146007000
_diffrn_orient_matrix_UB_21 -0.0160147000
_diffrn_orient_matrix_UB_22 0.0177541000
_diffrn_orient_matrix_UB_23 -0.0262854000
_diffrn_orient_matrix_UB_31 0.0423750000
_diffrn_orient_matrix_UB_32 -0.0116976000
_diffrn_orient_matrix_UB_33 -0.0149997000
_diffrn_radiation_monochromator graphite
_diffrn_radiation_probe x-ray
_diffrn_radiation_type MoK\a
_diffrn_radiation_wavelength 0.71073
_diffrn_reflns_av_R_equivalents 0.0430
_diffrn_reflns_av_unetI/netI 0.0300
_diffrn_reflns_Laue_measured_fraction_full 0.999
_diffrn_reflns_Laue_measured_fraction_max 0.999
_diffrn_reflns_limit_h_max 13
_diffrn_reflns_limit_h_min -16
_diffrn_reflns_limit_k_max 32
_diffrn_reflns_limit_k_min -32
_diffrn_reflns_limit_l_max 28
_diffrn_reflns_limit_l_min -26
_diffrn_reflns_number 76359
_diffrn_reflns_point_group_measured_fraction_full 0.999
_diffrn_reflns_point_group_measured_fraction_max 0.999
_diffrn_reflns_theta_full 25.242
_diffrn_reflns_theta_max 28.282
_diffrn_reflns_theta_min 2.275
_diffrn_source 'fine-focus sealed X-ray tube'
_diffrn_source_type 'Enhance (Mo) X-ray Source'
_exptl_absorpt_coefficient_mu 1.337
_exptl_absorpt_correction_T_max 0.825
_exptl_absorpt_correction_T_min 0.649
_exptl_absorpt_correction_type gaussian
_exptl_absorpt_process_details
;
CrysAlisPro 1.171.39.9b (Rigaku Oxford Diffraction, 2015)
Numerical absorption correction based on gaussian integration over
            a multifaceted crystal model
Empirical absorption correction using spherical harmonics,
 implemented in SCALE3 ABSPACK scaling algorithm.
;
_exptl_crystal_colour 'clear greenish green'
_exptl_crystal_colour_lustre clear
_exptl_crystal_colour_modifier greenish
_exptl_crystal_colour_primary green
_exptl_crystal_density_diffrn 1.627
_exptl_crystal_description prism
_exptl_crystal_F_000 3136
_exptl_crystal_size_max 0.405
_exptl_crystal_size_mid 0.235
_exptl_crystal_size_min 0.199
_refine_diff_density_max 1.459
_refine_diff_density_min -1.847
_refine_diff_density_rms 0.093
_refine_ls_extinction_method none
_refine_ls_goodness_of_fit_ref 1.054
_refine_ls_hydrogen_treatment mixed
_refine_ls_matrix_type full
_refine_ls_number_parameters 932
_refine_ls_number_reflns 15336
_refine_ls_number_restraints 179
_refine_ls_restrained_S_all 1.186
_refine_ls_R_factor_all 0.0499
_refine_ls_R_factor_gt 0.0424
_refine_ls_shift/su_max 0.001
_refine_ls_shift/su_mean 0.000
_refine_ls_structure_factor_coef Fsqd
_refine_ls_weighting_details 'w=1/[\s^2^(Fo^2^)+(0.0546P)^2^+12.0939P] where P=(Fo^2^+2Fc^2^)/3'
_refine_ls_weighting_scheme calc
_refine_ls_wR_factor_gt 0.1145
_refine_ls_wR_factor_ref 0.1201
_reflns_Friedel_coverage 0.000
_reflns_number_gt 13381
_reflns_number_total 15336
_reflns_threshold_expression 'I > 2\s(I)'
_cod_data_source_file ja9b01356_si_002.cif
_cod_data_source_block 1891382(2-u-OAc-Ni-clo4final)
_cod_original_cell_volume 6183.3(2)
_cod_database_code 4127541
_shelx_shelxl_version_number 2018/3
_chemical_oxdiff_formula 'Ni4 C50 H67 O29 N8 Cl1 '
_shelx_space_group_comment
;
The symmetry employed for this shelxl refinement is uniquely defined
by the following loop, which should always be used as a source of
symmetry information in preference to the above space-group names.
They are only intended as comments.
;
_reflns_odcompleteness_completeness 99.90
_reflns_odcompleteness_iscentric 1
_reflns_odcompleteness_theta 28.22
_olex2_refinement_description
;
1. Fixed Uiso
 At 1.2 times of:
  All C(H) groups
 At 1.5 times of:
  All C(H,H,H) groups
2. Restrained distances
 O29-O27A
 2.25 with sigma of 0.005
 O28A-O27A
 2.25 with sigma of 0.005
 O27A-O26A
 2.25 with sigma of 0.005
 Cl1A-O26A \\sim Cl1A-O29 \\sim Cl1A-O28A \\sim Cl1A-O27A \\sim Cl1B-O27B \\sim
Cl1B-O26B \\sim Cl1B-
 O28B \\sim Cl1B-O29
 with sigma of 0.005
3. Uiso/Uaniso restraints and constraints
O26B \\sim O28B \\sim O28A \\sim Cl1A \\sim Cl1B \\sim O27B \\sim O27A \\sim
O26A \\sim O29: within 2A with sigma of 0.002 and sigma for terminal atoms of
0.004
4. Rigid body (RIGU) restrains
 O28B, O26B, Cl1B, Cl1A, O28A, O26A, O27B, O29, O27A
 with sigma for 1-2 distances of 0.002 and sigma for 1-3 distances of 0.004
5. Others
 Sof(Cl1A)=Sof(O26A)=Sof(O28A)=Sof(O27A)=1-FVAR(1)
 Sof(Cl1B)=Sof(O26B)=Sof(O27B)=Sof(O28B)=FVAR(1)
6.a Free rotating group:
 O15(H15a,H15b), O17(H17a,H17b), O25(H25a,H25b), O16(H16a,H16b), O18(H18a,
 H18b), O22(H22a,H22b), O21(H21a,H21b), O23(H23a,H23b), O19(H19a,H19b),
 O20(H20a,H20b), O24(H24a,H24b)
6.b Aromatic/amide H refined with riding coordinates:
 C26(H26), C43(H43), C32(H32), C44(H44), C41(H41), C30(H30), C4(H4), C8(H8a),
 C19(H19), C34(H34), C11(H11), C15(H15), C42(H42), C31(H31), C33(H33), C23(H23),
  C25(H25), C22(H22), C3(H3), C37(H37), C14(H14), C9(H9), C1(H1), C21(H21),
 C24(H24), C10(H10), C35(H35), C13(H13), C2(H2), C20(H20), C12(H12), C36(H36)
6.c Idealised Me refined as rotating group:
 C50(H50a,H50b,H50c), C46(H46a,H46b,H46c), C48(H48a,H48b,H48c)
6.d Idealised tetrahedral OH refined as rotating group:
 O6(H6), O5(H5), O7(H7), O8(H8)
;
_olex2_submission_special_instructions 'No special instructions were received'
_oxdiff_exptl_absorpt_empirical_details
;
Empirical correction (ABSPACK) includes:
- Absorption correction using spherical harmonics
- Frame scaling
;
_oxdiff_exptl_absorpt_empirical_full_max 1.245
_oxdiff_exptl_absorpt_empirical_full_min 0.793

loop_
_space_group_symop_operation_xyz
'x, y, z'
'-x, y+1/2, -z+1/2'
'-x, -y, -z'
'x, -y-1/2, z-1/2'

loop_
_atom_site_label
_atom_site_type_symbol
_atom_site_fract_x
_atom_site_fract_y
_atom_site_fract_z
_atom_site_U_iso_or_equiv
_atom_site_adp_type
_atom_site_occupancy
_atom_site_site_symmetry_order
_atom_site_calc_flag
_atom_site_refinement_flags_posn
_atom_site_refinement_flags_adp
_atom_site_refinement_flags_occupancy
_atom_site_disorder_assembly
_atom_site_disorder_group
Ni3 Ni 0.27938(3) 0.15279(2) 0.48559(2) 0.01599(8) Uani 1 1 d . . . . .
Ni1 Ni 0.24853(3) 0.27412(2) 0.53829(2) 0.01730(8) Uani 1 1 d . . . . .
Ni4 Ni 0.32950(3) 0.24883(2) 0.40390(2) 0.01519(8) Uani 1 1 d . . . . .
Ni2 Ni 0.48600(3) 0.23720(2) 0.54102(2) 0.01685(8) Uani 1 1 d . . . . .
Cl1B Cl 0.87816(8) 0.46955(4) 0.82326(4) 0.0363(2) Uani 0.877(2) 1 d D U P A 1
O2 O 0.37971(14) 0.29190(7) 0.48807(8) 0.0153(3) Uani 1 1 d . . . . .
O1 O 0.33605(14) 0.20308(7) 0.56342(8) 0.0158(3) Uani 1 1 d . . . . .
O4 O 0.20252(14) 0.22692(7) 0.45036(8) 0.0156(3) Uani 1 1 d . . . . .
O3 O 0.41884(14) 0.18604(7) 0.45937(8) 0.0151(3) Uani 1 1 d . . . . .
O6 O 0.43081(15) 0.38049(7) 0.52426(9) 0.0197(4) Uani 1 1 d . . . . .
H6 H 0.364852 0.386531 0.530282 0.032(9) Uiso 1 1 calc GR . . . .
O13 O 0.32975(15) 0.31474(8) 0.61474(9) 0.0204(4) Uani 1 1 d . . . . .
O5 O 0.37559(16) 0.19938(8) 0.67433(9) 0.0212(4) Uani 1 1 d . . . . .
H5 H 0.444762 0.194618 0.674608 0.049(12) Uiso 1 1 calc GR . . . .
O7 O 0.55906(16) 0.12035(8) 0.45973(9) 0.0206(4) Uani 1 1 d . . . . .
H7 H 0.583343 0.136454 0.494096 0.034(10) Uiso 1 1 calc GR . . . .
O14 O 0.50871(15) 0.28502(8) 0.61939(9) 0.0205(4) Uani 1 1 d . . . . .
O8 O 0.03004(16) 0.26389(8) 0.40293(9) 0.0226(4) Uani 1 1 d . . . . .
H8 H 0.050321 0.286454 0.432399 0.033(10) Uiso 1 1 calc GR . . . .
O9 O 0.13157(16) 0.33008(8) 0.49867(10) 0.0241(4) Uani 1 1 d . . . . .
O11 O 0.21533(17) 0.41063(8) 0.52363(10) 0.0275(4) Uani 1 1 d . . . . .
O12 O 0.58829(17) 0.16279(9) 0.67095(10) 0.0275(4) Uani 1 1 d . . . . .
O10 O 0.60009(16) 0.17732(8) 0.56975(9) 0.0231(4) Uani 1 1 d . . . . .
N8 N 0.21604(18) 0.21228(9) 0.33162(10) 0.0182(4) Uani 1 1 d . . . . .
N2 N 0.33398(19) 0.09648(9) 0.55452(11) 0.0208(4) Uani 1 1 d . . . . .
O15 O 0.7447(2) 0.27666(11) 0.67574(13) 0.0384(5) Uani 1 1 d . . . . .
H15A H 0.776882 0.252918 0.701957 0.038(11) Uiso 1 1 d G . . . .
H15B H 0.673602 0.271844 0.669763 0.077(17) Uiso 1 1 d G . . . .
O17 O 0.6030(2) 0.44545(10) 0.59096(13) 0.0370(5) Uani 1 1 d . . . . .
H17A H 0.564700 0.423073 0.565170 0.059(14) Uiso 1 1 d G . . . .
H17B H 0.645558 0.427423 0.619881 0.054(13) Uiso 1 1 d G . . . .
N1 N 0.14417(18) 0.23379(9) 0.59091(11) 0.0202(4) Uani 1 1 d . . . . .
O25 O 1.1218(2) 0.70852(11) 0.72262(13) 0.0423(6) Uani 1 1 d . . . . .
H25A H 1.072480 0.719227 0.691689 0.061(15) Uiso 1 1 d G . . . .
H25B H 1.129496 0.673802 0.720647 0.056(14) Uiso 1 1 d G . . . .
N7 N 0.10808(19) 0.13616(9) 0.48183(11) 0.0203(4) Uani 1 1 d . . . . .
N6 N 0.47288(18) 0.23807(9) 0.36249(10) 0.0179(4) Uani 1 1 d . . . . .
N4 N 0.29573(19) 0.32841(9) 0.37601(10) 0.0196(4) Uani 1 1 d . . . . .
N5 N 0.29540(19) 0.10466(9) 0.40722(11) 0.0202(4) Uani 1 1 d . . . . .
N3 N 0.59669(18) 0.28546(9) 0.49878(11) 0.0200(4) Uani 1 1 d . . . . .
O16 O 0.7692(2) 0.38827(12) 0.67744(15) 0.0498(7) Uani 1 1 d . . . . .
H16A H 0.757135 0.353038 0.678078 0.10(2) Uiso 1 1 d G . . . .
H16B H 0.761786 0.402478 0.713748 0.48(13) Uiso 1 1 d G . . . .
O18 O 0.7631(3) 0.47626(11) 0.50691(16) 0.0542(7) Uani 1 1 d . . . . .
H18A H 0.694386 0.469746 0.508959 0.50(14) Uiso 1 1 d G . . . .
H18B H 0.770424 0.510018 0.498077 0.072(16) Uiso 1 1 d G . . . .
C40 C 0.1158(2) 0.19810(10) 0.34664(12) 0.0181(5) Uani 1 1 d . . . . .
C29 C 0.5288(2) 0.19074(10) 0.37915(12) 0.0172(5) Uani 1 1 d . . . . .
C27 C 0.3917(2) 0.11228(10) 0.38508(12) 0.0173(5) Uani 1 1 d . . . . .
C49 C 0.4327(2) 0.31345(10) 0.63847(12) 0.0183(5) Uani 1 1 d . . . . .
C7 C 0.3396(2) 0.11616(11) 0.61335(13) 0.0195(5) Uani 1 1 d . . . . .
C38 C 0.0390(2) 0.17195(11) 0.44678(12) 0.0190(5) Uani 1 1 d . . . . .
O22 O 1.4658(3) 0.50274(14) 0.67400(19) 0.0678(10) Uani 1 1 d . . . . .
H22A H 1.397527 0.494225 0.659796 0.12(3) Uiso 1 1 d G . . . .
H22B H 1.508138 0.489112 0.650125 0.063(15) Uiso 1 1 d G . . . .
C26 C 0.4161(2) 0.08309(11) 0.33342(13) 0.0226(5) Uani 1 1 d . . . . .
H26 H 0.484313 0.089586 0.318158 0.027 Uiso 1 1 calc R . . . .
C43 C 0.1566(3) 0.17520(13) 0.22759(14) 0.0275(6) Uani 1 1 d . . . . .
H43 H 0.172829 0.167604 0.186695 0.033 Uiso 1 1 calc R . . . .
O21 O 1.2564(3) 0.45035(16) 0.65240(15) 0.0612(8) Uani 1 1 d . . . . .
H21A H 1.198452 0.469162 0.655917 0.15(4) Uiso 1 1 d G . . . .
H21B H 1.249446 0.437769 0.614852 0.10(2) Uiso 1 1 d G . . . .
C28 C 0.4750(2) 0.15326(10) 0.42247(12) 0.0164(5) Uani 1 1 d . . . . .
C18 C 0.3557(2) 0.36527(11) 0.41456(12) 0.0186(5) Uani 1 1 d . . . . .
O23 O 1.3815(3) 0.59844(14) 0.71657(15) 0.0644(9) Uani 1 1 d . . . . .
H23A H 1.389175 0.601924 0.756551 0.071(16) Uiso 1 1 d G . . . .
H23B H 1.411424 0.568465 0.707730 0.079(18) Uiso 1 1 d G . . . .
C32 C 0.6176(2) 0.26370(12) 0.30463(14) 0.0264(6) Uani 1 1 d . . . . .
H32 H 0.647376 0.290001 0.279274 0.032 Uiso 1 1 calc R . . . .
C39 C 0.0987(2) 0.21614(10) 0.41329(12) 0.0169(5) Uani 1 1 d . . . . .
C5 C 0.1893(2) 0.18937(11) 0.62264(12) 0.0195(5) Uani 1 1 d . . . . .
C17 C 0.4279(2) 0.34168(10) 0.47503(12) 0.0170(5) Uani 1 1 d . . . . .
C6 C 0.3133(2) 0.17791(10) 0.61810(12) 0.0176(5) Uani 1 1 d . . . . .
C44 C 0.2346(2) 0.20146(12) 0.27291(13) 0.0241(5) Uani 1 1 d . . . . .
H44 H 0.304484 0.212357 0.262038 0.029 Uiso 1 1 calc R . . . .
C41 C 0.0334(2) 0.17194(12) 0.30367(13) 0.0240(5) Uani 1 1 d . . . . .
H41 H -0.036511 0.162063 0.315194 0.029 Uiso 1 1 calc R . . . .
C45 C 0.1347(2) 0.38236(11) 0.49691(13) 0.0229(5) Uani 1 1 d . . . . .
C30 C 0.6291(2) 0.17762(11) 0.35884(13) 0.0215(5) Uani 1 1 d . . . . .
H30 H 0.666143 0.143699 0.370473 0.026 Uiso 1 1 calc R . . . .
C16 C 0.5519(2) 0.33174(10) 0.47034(12) 0.0178(5) Uani 1 1 d . . . . .
C4 C 0.1291(2) 0.15741(13) 0.65833(14) 0.0269(6) Uani 1 1 d . . . . .
H4 H 0.162204 0.125577 0.679659 0.032 Uiso 1 1 calc R . . . .
C8 C 0.3706(2) 0.08321(12) 0.66652(14) 0.0252(6) Uani 1 1 d . . . . .
H8A H 0.374563 0.097944 0.707878 0.030 Uiso 1 1 calc R . . . .
C19 C 0.3468(3) 0.42130(11) 0.40253(14) 0.0257(6) Uani 1 1 d . . . . .
H19 H 0.393108 0.446706 0.428983 0.031 Uiso 1 1 calc R . . . .
C34 C 0.0624(2) 0.09651(12) 0.51285(14) 0.0260(6) Uani 1 1 d . . . . .
H34 H 0.111057 0.070822 0.537453 0.031 Uiso 1 1 calc R . . . .
C11 C 0.3596(3) 0.04343(12) 0.54690(15) 0.0284(6) Uani 1 1 d . . . . .
H11 H 0.356194 0.029606 0.505174 0.034 Uiso 1 1 calc R . . . .
C15 C 0.6144(2) 0.36801(12) 0.44110(14) 0.0252(6) Uani 1 1 d . . . . .
H15 H 0.580883 0.400515 0.421625 0.030 Uiso 1 1 calc R . . . .
C42 C 0.0545(3) 0.16031(13) 0.24338(14) 0.0290(6) Uani 1 1 d . . . . .
H42 H -0.000981 0.142259 0.213277 0.035 Uiso 1 1 calc R . . . .
C31 C 0.6738(2) 0.21502(13) 0.32129(14) 0.0267(6) Uani 1 1 d . . . . .
H31 H 0.742586 0.207206 0.307166 0.032 Uiso 1 1 calc R . . . .
C33 C 0.5169(2) 0.27356(11) 0.32557(13) 0.0226(5) Uani 1 1 d . . . . .
H33 H 0.477482 0.306759 0.313294 0.027 Uiso 1 1 calc R . . . .
C23 C 0.2213(2) 0.06721(12) 0.37869(14) 0.0252(5) Uani 1 1 d . . . . .
H23 H 0.153010 0.061732 0.394241 0.030 Uiso 1 1 calc R . . . .
C25 C 0.3396(3) 0.04450(12) 0.30463(14) 0.0285(6) Uani 1 1 d . . . . .
H25 H 0.354814 0.023816 0.269520 0.034 Uiso 1 1 calc R . . . .
C47 C 0.6262(2) 0.15216(11) 0.62237(13) 0.0220(5) Uani 1 1 d . . . . .
C22 C 0.2199(3) 0.34611(12) 0.32642(14) 0.0277(6) Uani 1 1 d . . . . .
H22 H 0.176653 0.319885 0.299613 0.033 Uiso 1 1 calc R . . . .
O19 O 0.9204(3) 0.42739(19) 0.5993(2) 0.0750(10) Uani 1 1 d . . . . .
H19A H 0.879212 0.444663 0.569333 0.055(14) Uiso 1 1 d G . . . .
H19B H 0.878955 0.411866 0.622287 0.12(3) Uiso 1 1 d G . . . .
C50 C 0.4707(3) 0.34940(12) 0.69569(14) 0.0269(6) Uani 1 1 d . . . . .
H50A H 0.413355 0.377521 0.698171 0.040 Uiso 1 1 calc GR . . . .
H50B H 0.542170 0.367227 0.691928 0.040 Uiso 1 1 calc GR . . . .
H50C H 0.481199 0.326786 0.734106 0.040 Uiso 1 1 calc GR . . . .
C3 C 0.0197(3) 0.17265(15) 0.66243(16) 0.0344(7) Uani 1 1 d . . . . .
H3 H -0.023138 0.151440 0.686861 0.041 Uiso 1 1 calc R . . . .
C37 C -0.0767(2) 0.17003(13) 0.44229(14) 0.0264(6) Uani 1 1 d . . . . .
H37 H -0.123717 0.196209 0.417497 0.032 Uiso 1 1 calc R . . . .
C14 C 0.7269(2) 0.35619(13) 0.44063(16) 0.0314(6) Uani 1 1 d . . . . .
H14 H 0.771585 0.380492 0.420733 0.038 Uiso 1 1 calc R . . . .
C9 C 0.3956(3) 0.02830(13) 0.65793(16) 0.0318(6) Uani 1 1 d . . . . .
H9 H 0.415735 0.004743 0.693468 0.038 Uiso 1 1 calc R . . . .
C1 C 0.0379(2) 0.24826(13) 0.59524(14) 0.0280(6) Uani 1 1 d . . . . .
H1 H 0.005971 0.279909 0.573007 0.034 Uiso 1 1 calc R . . . .
C21 C 0.2031(3) 0.40144(12) 0.31332(14) 0.0323(7) Uani 1 1 d . . . . .
H21 H 0.147212 0.413124 0.278901 0.039 Uiso 1 1 calc R . . . .
C24 C 0.2407(3) 0.03641(12) 0.32762(15) 0.0296(6) Uani 1 1 d . . . . .
H24 H 0.186911 0.010076 0.308589 0.036 Uiso 1 1 calc R . . . .
C10 C 0.3908(3) 0.00831(13) 0.59749(16) 0.0338(7) Uani 1 1 d . . . . .
H10 H 0.408691 -0.029010 0.590720 0.041 Uiso 1 1 calc R . . . .
C35 C -0.0523(3) 0.09165(14) 0.51037(15) 0.0331(7) Uani 1 1 d . . . . .
H35 H -0.082019 0.063096 0.532786 0.040 Uiso 1 1 calc R . . . .
C13 C 0.7730(2) 0.30881(14) 0.46935(16) 0.0324(7) Uani 1 1 d . . . . .
H13 H 0.849700 0.299725 0.469274 0.039 Uiso 1 1 calc R . . . .
C2 C -0.0263(3) 0.21883(15) 0.63076(15) 0.0340(7) Uani 1 1 d . . . . .
H2 H -0.100876 0.230178 0.633345 0.041 Uiso 1 1 calc R . . . .
C20 C 0.2688(3) 0.43950(12) 0.35103(15) 0.0319(7) Uani 1 1 d . . . . .
H20 H 0.260680 0.477645 0.341848 0.038 Uiso 1 1 calc R . . . .
C12 C 0.7059(2) 0.27483(13) 0.49820(15) 0.0271(6) Uani 1 1 d . . . . .
H12 H 0.738345 0.242466 0.518569 0.033 Uiso 1 1 calc R . . . .
C46 C 0.0326(3) 0.41023(14) 0.45896(19) 0.0401(8) Uani 1 1 d . . . . .
H46A H 0.007584 0.389793 0.419604 0.060 Uiso 1 1 calc GR . . . .
H46B H 0.052356 0.447885 0.448852 0.060 Uiso 1 1 calc GR . . . .
H46C H -0.028253 0.411133 0.483779 0.060 Uiso 1 1 calc GR . . . .
C36 C -0.1230(3) 0.12878(15) 0.47495(15) 0.0342(7) Uani 1 1 d . . . . .
H36 H -0.202340 0.126408 0.472721 0.041 Uiso 1 1 calc R . . . .
O20 O 1.0494(3) 0.49398(17) 0.6835(2) 0.0705(9) Uani 1 1 d . . . . .
H20A H 1.002528 0.478541 0.654447 0.10(2) Uiso 1 1 d G . . . .
H20B H 1.016935 0.501850 0.714457 0.18(5) Uiso 1 1 d G . . . .
O24 O 1.1493(4) 0.59806(16) 0.7053(3) 0.0952(15) Uani 1 1 d . . . . .
H24A H 1.220487 0.599903 0.707756 0.08(2) Uiso 1 1 d G . . . .
H24B H 1.127182 0.565590 0.695077 0.11(2) Uiso 1 1 d G . . . .
C48 C 0.7104(4) 0.10615(17) 0.62343(18) 0.0477(10) Uani 1 1 d . . . . .
H48A H 0.750087 0.100411 0.666939 0.071 Uiso 1 1 calc GR . . . .
H48B H 0.764954 0.115786 0.596336 0.071 Uiso 1 1 calc GR . . . .
H48C H 0.670789 0.072335 0.607716 0.071 Uiso 1 1 calc GR . . . .
O26B O 0.8037(3) 0.42420(15) 0.8180(2) 0.0709(10) Uani 0.877(2) 1 d D U P A 1
O29 O 0.9755(3) 0.45529(15) 0.79991(18) 0.0737(7) Uani 1 1 d D U . . .
O27B O 0.8913(4) 0.4877(2) 0.88600(17) 0.0867(10) Uani 0.877(2) 1 d D U P A 1
O28B O 0.8251(4) 0.51173(17) 0.7857(2) 0.0788(9) Uani 0.877(2) 1 d D U P A 1
Cl1A Cl 0.9457(8) 0.4999(3) 0.8353(3) 0.0654(8) Uani 0.123(2) 1 d D U P A 2
O26A O 1.0153(19) 0.5439(8) 0.8253(11) 0.070(2) Uani 0.123(2) 1 d D U P A 2
O28A O 0.8449(15) 0.5293(10) 0.8316(10) 0.0648(13) Uani 0.123(2) 1 d D U P A 2
O27A O 0.9779(18) 0.4841(6) 0.8990(3) 0.0627(14) Uani 0.123(2) 1 d D U P A 2

loop_
_atom_site_aniso_label
_atom_site_aniso_U_11
_atom_site_aniso_U_22
_atom_site_aniso_U_33
_atom_site_aniso_U_23
_atom_site_aniso_U_13
_atom_site_aniso_U_12
Ni3 0.01535(15) 0.01604(15) 0.01702(16) -0.00047(11) 0.00404(11) 0.00015(11)
Ni1 0.01598(16) 0.01779(16) 0.01816(16) -0.00098(12) 0.00314(12) 0.00126(11)
Ni4 0.01451(15) 0.01524(15) 0.01591(15) -0.00072(11) 0.00296(11) 0.00043(11)
Ni2 0.01581(15) 0.01784(16) 0.01707(16) -0.00037(12) 0.00337(12) 0.00138(11)
Cl1B 0.0408(5) 0.0327(4) 0.0357(5) 0.0055(3) 0.0077(4) 0.0108(3)
O2 0.0143(8) 0.0144(8) 0.0172(8) -0.0003(6) 0.0031(6) -0.0013(6)
O1 0.0163(8) 0.0164(8) 0.0152(8) 0.0011(6) 0.0046(6) 0.0009(6)
O4 0.0143(8) 0.0170(8) 0.0150(8) -0.0005(6) 0.0018(6) 0.0004(6)
O3 0.0150(8) 0.0154(8) 0.0155(8) -0.0010(6) 0.0044(6) 0.0026(6)
O6 0.0188(9) 0.0177(9) 0.0224(9) -0.0061(7) 0.0030(7) -0.0007(7)
O13 0.0195(9) 0.0221(9) 0.0194(9) -0.0038(7) 0.0033(7) 0.0011(7)
O5 0.0204(9) 0.0271(10) 0.0161(9) -0.0008(7) 0.0027(7) 0.0024(7)
O7 0.0207(9) 0.0227(9) 0.0176(9) 0.0009(7) 0.0015(7) 0.0078(7)
O14 0.0193(9) 0.0220(9) 0.0197(9) -0.0026(7) 0.0023(7) 0.0018(7)
O8 0.0184(9) 0.0212(9) 0.0263(10) -0.0040(8) -0.0011(7) 0.0054(7)
O9 0.0244(10) 0.0189(9) 0.0280(10) -0.0029(8) 0.0018(8) 0.0045(7)
O11 0.0248(10) 0.0227(10) 0.0344(11) -0.0035(8) 0.0038(8) 0.0014(8)
O12 0.0266(10) 0.0328(11) 0.0231(10) 0.0048(8) 0.0043(8) 0.0059(8)
O10 0.0239(10) 0.0245(9) 0.0197(9) 0.0013(7) 0.0007(7) 0.0061(7)
N8 0.0191(10) 0.0174(10) 0.0183(10) -0.0005(8) 0.0040(8) 0.0000(8)
N2 0.0196(10) 0.0188(10) 0.0236(11) 0.0012(8) 0.0033(8) 0.0020(8)
O15 0.0291(12) 0.0438(14) 0.0438(14) -0.0026(11) 0.0106(10) -0.0024(10)
O17 0.0333(12) 0.0304(11) 0.0449(14) -0.0071(10) 0.0002(10) -0.0081(9)
N1 0.0166(10) 0.0250(11) 0.0194(11) -0.0033(9) 0.0043(8) 0.0016(8)
O25 0.0405(14) 0.0424(15) 0.0437(15) 0.0027(11) 0.0066(11) 0.0026(11)
N7 0.0199(10) 0.0209(11) 0.0202(11) -0.0016(8) 0.0042(8) -0.0023(8)
N6 0.0166(10) 0.0188(10) 0.0188(10) -0.0011(8) 0.0045(8) -0.0007(8)
N4 0.0216(11) 0.0179(10) 0.0189(10) 0.0010(8) 0.0025(8) 0.0023(8)
N5 0.0214(11) 0.0185(10) 0.0209(11) -0.0011(8) 0.0041(8) 0.0005(8)
N3 0.0173(10) 0.0220(11) 0.0211(11) -0.0021(8) 0.0041(8) 0.0002(8)
O16 0.0435(15) 0.0415(15) 0.0612(18) 0.0072(13) 0.0003(13) -0.0051(12)
O18 0.070(2) 0.0294(14) 0.067(2) -0.0017(13) 0.0222(16) -0.0039(13)
C40 0.0193(12) 0.0165(11) 0.0180(12) -0.0006(9) 0.0016(9) 0.0022(9)
C29 0.0163(11) 0.0200(12) 0.0155(11) -0.0023(9) 0.0031(9) -0.0002(9)
C27 0.0215(12) 0.0143(11) 0.0158(11) 0.0018(9) 0.0022(9) 0.0037(9)
C49 0.0221(12) 0.0174(11) 0.0160(11) 0.0010(9) 0.0049(9) -0.0002(9)
C7 0.0164(11) 0.0206(12) 0.0223(12) 0.0033(10) 0.0054(9) 0.0010(9)
C38 0.0165(12) 0.0236(12) 0.0173(12) -0.0043(9) 0.0040(9) -0.0024(9)
O22 0.061(2) 0.060(2) 0.092(3) -0.0373(18) 0.0381(19) -0.0142(16)
C26 0.0274(13) 0.0211(12) 0.0195(12) 0.0001(10) 0.0044(10) 0.0059(10)
C43 0.0326(15) 0.0305(15) 0.0188(13) -0.0036(11) 0.0028(11) 0.0000(12)
O21 0.0534(18) 0.084(2) 0.0448(17) -0.0247(16) 0.0062(13) -0.0057(17)
C28 0.0162(11) 0.0175(11) 0.0160(11) -0.0008(9) 0.0045(9) 0.0041(9)
C18 0.0191(12) 0.0188(12) 0.0185(12) 0.0022(9) 0.0051(9) 0.0015(9)
O23 0.084(2) 0.0540(19) 0.0460(18) -0.0203(14) -0.0124(16) 0.0166(17)
C32 0.0270(14) 0.0298(14) 0.0243(14) 0.0024(11) 0.0094(11) -0.0035(11)
C39 0.0130(11) 0.0177(11) 0.0198(12) -0.0014(9) 0.0024(9) 0.0012(8)
C5 0.0183(12) 0.0254(13) 0.0158(11) -0.0038(10) 0.0054(9) 0.0006(9)
C17 0.0164(11) 0.0150(11) 0.0194(12) -0.0020(9) 0.0031(9) -0.0013(8)
C6 0.0171(11) 0.0198(12) 0.0166(11) 0.0025(9) 0.0046(9) 0.0021(9)
C44 0.0256(13) 0.0264(13) 0.0211(13) -0.0014(10) 0.0067(10) 0.0001(10)
C41 0.0206(13) 0.0267(13) 0.0235(13) -0.0026(11) 0.0006(10) -0.0035(10)
C45 0.0228(13) 0.0220(13) 0.0252(13) 0.0002(10) 0.0078(10) 0.0046(10)
C30 0.0193(12) 0.0253(13) 0.0203(12) -0.0008(10) 0.0048(10) 0.0036(10)
C16 0.0156(11) 0.0196(12) 0.0179(11) -0.0049(9) 0.0023(9) -0.0027(9)
C4 0.0246(14) 0.0353(16) 0.0228(13) 0.0043(11) 0.0097(11) 0.0011(11)
C8 0.0243(13) 0.0265(14) 0.0253(14) 0.0048(11) 0.0057(11) 0.0019(10)
C19 0.0318(15) 0.0180(12) 0.0266(14) 0.0011(10) 0.0036(11) -0.0014(10)
C34 0.0256(14) 0.0268(14) 0.0264(14) 0.0018(11) 0.0071(11) -0.0050(11)
C11 0.0333(15) 0.0210(13) 0.0294(15) -0.0020(11) 0.0019(12) 0.0053(11)
C15 0.0212(13) 0.0252(13) 0.0298(14) 0.0011(11) 0.0059(11) -0.0043(10)
C42 0.0295(15) 0.0331(15) 0.0222(14) -0.0056(11) -0.0015(11) -0.0050(12)
C31 0.0191(13) 0.0377(16) 0.0253(14) -0.0007(12) 0.0094(10) -0.0004(11)
C33 0.0238(13) 0.0222(13) 0.0226(13) 0.0018(10) 0.0063(10) -0.0009(10)
C23 0.0236(13) 0.0237(13) 0.0278(14) -0.0024(11) 0.0031(11) -0.0021(10)
C25 0.0365(16) 0.0259(14) 0.0217(13) -0.0071(11) 0.0014(11) 0.0054(12)
C47 0.0197(12) 0.0204(12) 0.0247(13) 0.0013(10) 0.0009(10) 0.0008(9)
C22 0.0346(15) 0.0236(14) 0.0222(13) -0.0015(11) -0.0020(11) 0.0036(11)
O19 0.0520(19) 0.097(3) 0.073(2) 0.016(2) 0.0036(18) -0.0091(19)
C50 0.0288(14) 0.0288(14) 0.0220(13) -0.0075(11) 0.0017(11) 0.0001(11)
C3 0.0257(15) 0.0496(19) 0.0320(16) 0.0035(14) 0.0159(12) -0.0015(13)
C37 0.0178(13) 0.0360(16) 0.0257(14) -0.0025(12) 0.0044(10) -0.0021(11)
C14 0.0222(14) 0.0347(16) 0.0396(17) -0.0003(13) 0.0115(12) -0.0077(12)
C9 0.0335(16) 0.0262(15) 0.0349(16) 0.0100(12) 0.0039(13) 0.0049(12)
C1 0.0214(13) 0.0350(16) 0.0281(15) -0.0032(12) 0.0059(11) 0.0087(11)
C21 0.0450(18) 0.0248(14) 0.0225(14) 0.0016(11) -0.0061(12) 0.0095(13)
C24 0.0333(15) 0.0233(14) 0.0292(15) -0.0084(11) -0.0032(12) -0.0017(11)
C10 0.0363(17) 0.0215(14) 0.0415(18) 0.0038(12) 0.0010(13) 0.0069(12)
C35 0.0294(15) 0.0410(18) 0.0304(16) 0.0026(13) 0.0095(12) -0.0133(13)
C13 0.0178(13) 0.0387(17) 0.0424(18) -0.0033(14) 0.0099(12) -0.0001(11)
C2 0.0188(13) 0.052(2) 0.0328(16) -0.0039(14) 0.0100(12) 0.0054(13)
C20 0.0475(19) 0.0181(13) 0.0290(15) 0.0043(11) 0.0039(13) 0.0044(12)
C12 0.0191(13) 0.0300(15) 0.0321(15) -0.0009(12) 0.0039(11) 0.0035(10)
C46 0.0309(16) 0.0278(16) 0.058(2) 0.0063(15) -0.0031(15) 0.0074(12)
C36 0.0188(13) 0.052(2) 0.0333(16) 0.0017(14) 0.0081(12) -0.0093(13)
O20 0.055(2) 0.073(2) 0.079(3) 0.004(2) 0.0018(19) -0.0085(17)
O24 0.071(3) 0.050(2) 0.147(4) -0.020(2) -0.027(3) 0.0042(18)
C48 0.058(2) 0.049(2) 0.0391(19) 0.0161(16) 0.0165(17) 0.0339(18)
O26B 0.067(2) 0.068(2) 0.078(2) -0.0008(18) 0.0145(18) -0.0170(17)
O29 0.0591(13) 0.0666(13) 0.0952(14) 0.0016(12) 0.0135(12) 0.0099(11)
O27B 0.0970(19) 0.0875(19) 0.0722(18) -0.0010(16) 0.0058(17) -0.0067(18)
O28B 0.0776(18) 0.0739(18) 0.0869(19) 0.0282(17) 0.0197(17) 0.0210(16)
Cl1A 0.0604(13) 0.0609(13) 0.0747(14) 0.0059(13) 0.0117(13) 0.0105(13)
O26A 0.066(4) 0.065(4) 0.079(4) 0.007(4) 0.013(4) 0.010(4)
O28A 0.067(2) 0.061(2) 0.066(2) 0.008(2) 0.011(2) 0.009(2)
O27A 0.063(3) 0.062(2) 0.062(2) 0.007(2) 0.010(2) 0.009(2)

loop_
_atom_type_symbol
_atom_type_description
_atom_type_scat_dispersion_real
_atom_type_scat_dispersion_imag
_atom_type_scat_source
C C 0.0033 0.0016 'International Tables Vol C Tables 4.2.6.8 and 6.1.1.4'
H H 0.0000 0.0000 'International Tables Vol C Tables 4.2.6.8 and 6.1.1.4'
Cl Cl 0.1484 0.1585 'International Tables Vol C Tables 4.2.6.8 and 6.1.1.4'
N N 0.0061 0.0033 'International Tables Vol C Tables 4.2.6.8 and 6.1.1.4'
Ni Ni 0.3393 1.1124 'International Tables Vol C Tables 4.2.6.8 and 6.1.1.4'
O O 0.0106 0.0060 'International Tables Vol C Tables 4.2.6.8 and 6.1.1.4'

loop_
_exptl_crystal_face_index_h
_exptl_crystal_face_index_k
_exptl_crystal_face_index_l
_exptl_crystal_face_perp_dist
-1 0 1 0.1872
0 -1 -1 0.0879
0 1 1 0.1147
0 -20 24 0.0874
-15 14 3 0.1915
13 -14 -18 0.1852
-1 1 1 0.1910
0 1 -1 0.1053
0 6 29 0.0787
0 -34 -4 0.1254
-16 5 13 0.1836
17 0 -9 0.1706
0 29 -16 0.0904

loop_
_geom_angle_atom_site_label_1
_geom_angle_atom_site_label_2
_geom_angle_atom_site_label_3
_geom_angle
O1 Ni3 O4 81.10(7)
O1 Ni3 N7 108.98(8)
O1 Ni3 N5 155.65(8)
O3 Ni3 O1 79.55(7)
O3 Ni3 O4 83.80(7)
O3 Ni3 N2 107.00(8)
O3 Ni3 N7 157.74(8)
O3 Ni3 N5 78.53(8)
N2 Ni3 O1 78.22(8)
N2 Ni3 O4 154.33(8)
N2 Ni3 N7 95.00(9)
N2 Ni3 N5 98.24(9)
N7 Ni3 O4 77.51(8)
N5 Ni3 O4 106.82(8)
N5 Ni3 N7 95.29(9)
O2 Ni1 O4 76.47(7)
O1 Ni1 O2 84.84(7)
O1 Ni1 O4 79.86(7)
O1 Ni1 N1 77.94(8)
O13 Ni1 O2 90.89(7)
O13 Ni1 O1 92.69(7)
O13 Ni1 O4 165.78(7)
O13 Ni1 O9 102.25(8)
O13 Ni1 N1 92.44(8)
O9 Ni1 O2 100.11(8)
O9 Ni1 O1 164.12(8)
O9 Ni1 O4 86.60(7)
O9 Ni1 N1 95.86(9)
N1 Ni1 O2 162.60(8)
N1 Ni1 O4 97.75(8)
O2 Ni4 O3 80.49(7)
O2 Ni4 N6 107.23(8)
O4 Ni4 O2 80.53(7)
O4 Ni4 O3 83.50(7)
O4 Ni4 N8 78.55(8)
O4 Ni4 N6 157.11(8)
O4 Ni4 N4 105.24(8)
N8 Ni4 O2 156.13(8)
N8 Ni4 O3 108.25(8)
N8 Ni4 N6 96.47(8)
N6 Ni4 O3 76.83(8)
N4 Ni4 O2 77.85(8)
N4 Ni4 O3 154.83(8)
N4 Ni4 N8 96.70(9)
N4 Ni4 N6 97.50(9)
O2 Ni2 O1 84.61(7)
O2 Ni2 O3 79.59(7)
O2 Ni2 N3 77.25(8)
O1 Ni2 O3 75.48(7)
O14 Ni2 O2 93.80(7)
O14 Ni2 O1 91.83(7)
O14 Ni2 O3 166.09(7)
O14 Ni2 N3 91.97(8)
O10 Ni2 O2 164.23(7)
O10 Ni2 O1 102.08(8)
O10 Ni2 O3 88.21(7)
O10 Ni2 O14 100.18(8)
O10 Ni2 N3 94.88(8)
N3 Ni2 O1 161.67(8)
N3 Ni2 O3 98.39(8)
O29 Cl1B O26B 109.8(2)
O29 Cl1B O27B 117.7(3)
O27B Cl1B O26B 106.6(3)
O28B Cl1B O26B 108.1(3)
O28B Cl1B O29 107.7(3)
O28B Cl1B O27B 106.6(3)
Ni4 O2 Ni1 102.18(7)
Ni2 O2 Ni1 91.99(7)
Ni2 O2 Ni4 102.17(7)
C17 O2 Ni1 131.12(15)
C17 O2 Ni4 109.31(14)
C17 O2 Ni2 115.80(14)
Ni3 O1 Ni2 102.68(7)
Ni1 O1 Ni3 101.81(7)
Ni1 O1 Ni2 91.69(7)
C6 O1 Ni3 109.32(15)
C6 O1 Ni1 115.07(14)
C6 O1 Ni2 131.79(15)
Ni3 O4 Ni1 96.43(7)
Ni4 O4 Ni3 94.55(7)
Ni4 O4 Ni1 100.74(7)
C39 O4 Ni3 109.82(14)
C39 O4 Ni1 131.17(15)
C39 O4 Ni4 116.68(15)
Ni3 O3 Ni4 94.61(7)
Ni3 O3 Ni2 102.23(7)
Ni4 O3 Ni2 96.82(7)
C28 O3 Ni3 116.19(15)
C28 O3 Ni4 110.32(14)
C28 O3 Ni2 129.73(15)
C17 O6 H6 109.5
C49 O13 Ni1 128.36(17)
C6 O5 H5 109.5
C28 O7 H7 109.5
C49 O14 Ni2 125.54(17)
C39 O8 H8 109.5
C45 O9 Ni1 131.25(18)
C47 O10 Ni2 131.61(18)
C40 N8 Ni4 115.45(17)
C44 N8 Ni4 125.94(18)
C44 N8 C40 118.6(2)
C7 N2 Ni3 113.51(17)
C7 N2 C11 118.9(2)
C11 N2 Ni3 127.5(2)
H15A O15 H15B 109.6
H17A O17 H17B 109.3
C5 N1 Ni1 115.27(17)
C5 N1 C1 118.7(2)
C1 N1 Ni1 126.0(2)
H25A O25 H25B 109.4
C38 N7 Ni3 114.00(17)
C38 N7 C34 118.4(2)
C34 N7 Ni3 127.45(19)
C29 N6 Ni4 113.88(16)
C33 N6 Ni4 127.70(18)
C33 N6 C29 118.3(2)
C18 N4 Ni4 113.28(17)
C18 N4 C22 119.3(2)
C22 N4 Ni4 127.35(19)
C27 N5 Ni3 114.66(17)
C27 N5 C23 118.6(2)
C23 N5 Ni3 126.76(19)
C16 N3 Ni2 115.40(17)
C12 N3 Ni2 126.5(2)
C12 N3 C16 118.1(2)
H16A O16 H16B 109.5
H18A O18 H18B 109.4
N8 C40 C39 114.9(2)
N8 C40 C41 121.7(2)
C41 C40 C39 123.4(2)
N6 C29 C28 115.2(2)
N6 C29 C30 122.2(2)
C30 C29 C28 122.7(2)
N5 C27 C26 122.0(2)
N5 C27 C28 115.5(2)
C26 C27 C28 122.5(2)
O13 C49 O14 126.8(2)
O13 C49 C50 116.8(2)
O14 C49 C50 116.4(2)
N2 C7 C6 115.7(2)
N2 C7 C8 121.9(2)
C8 C7 C6 122.4(2)
N7 C38 C39 114.9(2)
N7 C38 C37 122.4(3)
C37 C38 C39 122.7(2)
H22A O22 H22B 109.5
C27 C26 H26 120.5
C25 C26 C27 119.0(3)
C25 C26 H26 120.5
C44 C43 H43 120.9
C42 C43 H43 120.9
C42 C43 C44 118.2(3)
H21A O21 H21B 109.5
O3 C28 O7 112.0(2)
O3 C28 C29 107.92(19)
O3 C28 C27 109.46(19)
O7 C28 C29 110.0(2)
O7 C28 C27 105.21(19)
C29 C28 C27 112.3(2)
N4 C18 C17 115.6(2)
N4 C18 C19 121.8(2)
C19 C18 C17 122.5(2)
H23A O23 H23B 109.6
C31 C32 H32 120.6
C31 C32 C33 118.8(3)
C33 C32 H32 120.6
O4 C39 O8 112.1(2)
O4 C39 C40 109.29(19)
O4 C39 C38 108.3(2)
O8 C39 C40 104.9(2)
O8 C39 C38 109.7(2)
C38 C39 C40 112.6(2)
N1 C5 C6 115.1(2)
N1 C5 C4 122.0(2)
C4 C5 C6 122.8(2)
O2 C17 O6 112.8(2)
O2 C17 C18 107.5(2)
O2 C17 C16 108.8(2)
O6 C17 C18 108.4(2)
O6 C17 C16 105.03(19)
C16 C17 C18 114.5(2)
O1 C6 O5 113.9(2)
O1 C6 C7 107.4(2)
O1 C6 C5 108.2(2)
O5 C6 C7 109.5(2)
O5 C6 C5 104.80(19)
C5 C6 C7 113.2(2)
N8 C44 C43 123.0(3)
N8 C44 H44 118.5
C43 C44 H44 118.5
C40 C41 H41 120.5
C40 C41 C42 119.1(3)
C42 C41 H41 120.5
O9 C45 C46 116.1(3)
O11 C45 O9 124.3(3)
O11 C45 C46 119.6(3)
C29 C30 H30 120.7
C31 C30 C29 118.7(3)
C31 C30 H30 120.7
N3 C16 C17 114.7(2)
N3 C16 C15 122.2(2)
C15 C16 C17 123.0(2)
C5 C4 H4 120.6
C5 C4 C3 118.8(3)
C3 C4 H4 120.6
C7 C8 H8A 120.7
C9 C8 C7 118.6(3)
C9 C8 H8A 120.7
C18 C19 H19 120.7
C18 C19 C20 118.7(3)
C20 C19 H19 120.7
N7 C34 H34 118.7
N7 C34 C35 122.6(3)
C35 C34 H34 118.7
N2 C11 H11 118.8
N2 C11 C10 122.4(3)
C10 C11 H11 118.8
C16 C15 H15 120.6
C16 C15 C14 118.9(3)
C14 C15 H15 120.6
C43 C42 C41 119.5(3)
C43 C42 H42 120.3
C41 C42 H42 120.3
C32 C31 C30 119.4(3)
C32 C31 H31 120.3
C30 C31 H31 120.3
N6 C33 C32 122.6(3)
N6 C33 H33 118.7
C32 C33 H33 118.7
N5 C23 H23 118.8
N5 C23 C24 122.5(3)
C24 C23 H23 118.8
C26 C25 H25 120.5
C24 C25 C26 119.1(3)
C24 C25 H25 120.5
O12 C47 O10 125.2(3)
O12 C47 C48 119.4(3)
O10 C47 C48 115.5(3)
N4 C22 H22 119.1
N4 C22 C21 121.8(3)
C21 C22 H22 119.1
H19A O19 H19B 109.6
C49 C50 H50A 109.5
C49 C50 H50B 109.5
C49 C50 H50C 109.5
H50A C50 H50B 109.5
H50A C50 H50C 109.5
H50B C50 H50C 109.5
C4 C3 H3 120.3
C2 C3 C4 119.4(3)
C2 C3 H3 120.3
C38 C37 H37 120.7
C38 C37 C36 118.5(3)
C36 C37 H37 120.7
C15 C14 H14 120.4
C13 C14 C15 119.2(3)
C13 C14 H14 120.4
C8 C9 H9 120.3
C10 C9 C8 119.4(3)
C10 C9 H9 120.3
N1 C1 H1 118.8
N1 C1 C2 122.4(3)
C2 C1 H1 118.8
C22 C21 H21 120.5
C20 C21 C22 119.0(3)
C20 C21 H21 120.5
C23 C24 C25 118.9(3)
C23 C24 H24 120.5
C25 C24 H24 120.5
C11 C10 H10 120.6
C9 C10 C11 118.8(3)
C9 C10 H10 120.6
C34 C35 H35 120.5
C36 C35 C34 118.9(3)
C36 C35 H35 120.5
C14 C13 H13 120.6
C14 C13 C12 118.8(3)
C12 C13 H13 120.6
C3 C2 C1 118.7(3)
C3 C2 H2 120.7
C1 C2 H2 120.7
C19 C20 H20 120.4
C21 C20 C19 119.2(3)
C21 C20 H20 120.4
N3 C12 C13 122.8(3)
N3 C12 H12 118.6
C13 C12 H12 118.6
C45 C46 H46A 109.5
C45 C46 H46B 109.5
C45 C46 H46C 109.5
H46A C46 H46B 109.5
H46A C46 H46C 109.5
H46B C46 H46C 109.5
C37 C36 H36 120.4
C35 C36 C37 119.1(3)
C35 C36 H36 120.4
H20A O20 H20B 109.5
H24A O24 H24B 109.4
C47 C48 H48A 109.5
C47 C48 H48B 109.5
C47 C48 H48C 109.5
H48A C48 H48B 109.5
H48A C48 H48C 109.5
H48B C48 H48C 109.5
O26A Cl1A O29 106.8(13)
O26A Cl1A O27A 106.8(5)
O28A Cl1A O29 131.8(13)
O28A Cl1A O26A 98.0(16)
O28A Cl1A O27A 106.4(5)
O27A Cl1A O29 105.0(4)

loop_
_geom_bond_atom_site_label_1
_geom_bond_atom_site_label_2
_geom_bond_distance
Ni3 O1 2.0843(18)
Ni3 O4 2.1051(17)
Ni3 O3 2.0315(17)
Ni3 N2 2.037(2)
Ni3 N7 2.090(2)
Ni3 N5 2.085(2)
Ni1 O2 2.1087(17)
Ni1 O1 2.0460(17)
Ni1 O4 2.1934(17)
Ni1 O13 2.0130(19)
Ni1 O9 2.0332(19)
Ni1 N1 2.078(2)
Ni4 O2 2.0819(17)
Ni4 O4 2.0388(17)
Ni4 O3 2.1099(17)
Ni4 N8 2.076(2)
Ni4 N6 2.094(2)
Ni4 N4 2.045(2)
Ni2 O2 2.0451(17)
Ni2 O1 2.1186(17)
Ni2 O3 2.1832(17)
Ni2 O14 2.0223(19)
Ni2 O10 2.0220(19)
Ni2 N3 2.099(2)
Cl1B O26B 1.413(3)
Cl1B O29 1.398(3)
Cl1B O27B 1.398(3)
Cl1B O28B 1.388(3)
O2 C17 1.392(3)
O1 C6 1.393(3)
O4 C39 1.383(3)
O3 C28 1.382(3)
O6 H6 0.8400
O6 C17 1.412(3)
O13 C49 1.254(3)
O5 H5 0.8400
O5 C6 1.403(3)
O7 H7 0.8400
O7 C28 1.420(3)
O14 C49 1.272(3)
O8 H8 0.8400
O8 C39 1.420(3)
O9 C45 1.273(3)
O11 C45 1.244(3)
O12 C47 1.237(3)
O10 C47 1.273(3)
N8 C40 1.348(3)
N8 C44 1.343(3)
N2 C7 1.340(4)
N2 C11 1.344(4)
O15 H15A 0.8502
O15 H15B 0.8506
O17 H17A 0.8512
O17 H17B 0.8525
N1 C5 1.339(4)
N1 C1 1.347(3)
O25 H25A 0.8489
O25 H25B 0.8516
N7 C38 1.339(3)
N7 C34 1.344(4)
N6 C29 1.350(3)
N6 C33 1.343(3)
N4 C18 1.341(3)
N4 C22 1.344(4)
N5 C27 1.342(3)
N5 C23 1.344(3)
N3 C16 1.347(3)
N3 C12 1.343(3)
O16 H16A 0.8697
O16 H16B 0.8709
O18 H18A 0.8509
O18 H18B 0.8510
C40 C39 1.544(3)
C40 C41 1.383(4)
C29 C28 1.526(3)
C29 C30 1.392(3)
C27 C26 1.390(4)
C27 C28 1.535(3)
C49 C50 1.510(4)
C7 C6 1.542(4)
C7 C8 1.389(4)
C38 C39 1.540(4)
C38 C37 1.380(4)
O22 H22A 0.8507
O22 H22B 0.8509
C26 H26 0.9500
C26 C25 1.382(4)
C43 H43 0.9500
C43 C44 1.382(4)
C43 C42 1.381(4)
O21 H21A 0.8492
O21 H21B 0.8516
C18 C17 1.538(4)
C18 C19 1.388(4)
O23 H23A 0.8502
O23 H23B 0.8498
C32 H32 0.9500
C32 C31 1.379(4)
C32 C33 1.387(4)
C5 C6 1.539(3)
C5 C4 1.383(4)
C17 C16 1.533(3)
C44 H44 0.9500
C41 H41 0.9500
C41 C42 1.390(4)
C45 C46 1.509(4)
C30 H30 0.9500
C30 C31 1.386(4)
C16 C15 1.381(4)
C4 H4 0.9500
C4 C3 1.387(4)
C8 H8A 0.9500
C8 C9 1.389(4)
C19 H19 0.9500
C19 C20 1.389(4)
C34 H34 0.9500
C34 C35 1.378(4)
C11 H11 0.9500
C11 C10 1.380(4)
C15 H15 0.9500
C15 C14 1.387(4)
C42 H42 0.9500
C31 H31 0.9500
C33 H33 0.9500
C23 H23 0.9500
C23 C24 1.381(4)
C25 H25 0.9500
C25 C24 1.382(5)
C47 C48 1.507(4)
C22 H22 0.9500
C22 C21 1.382(4)
O19 H19A 0.8496
O19 H19B 0.8499
C50 H50A 0.9800
C50 H50B 0.9800
C50 H50C 0.9800
C3 H3 0.9500
C3 C2 1.377(5)
C37 H37 0.9500
C37 C36 1.396(4)
C14 H14 0.9500
C14 C13 1.376(5)
C9 H9 0.9500
C9 C10 1.376(5)
C1 H1 0.9500
C1 C2 1.378(4)
C21 H21 0.9500
C21 C20 1.382(4)
C24 H24 0.9500
C10 H10 0.9500
C35 H35 0.9500
C35 C36 1.374(5)
C13 H13 0.9500
C13 C12 1.377(4)
C2 H2 0.9500
C20 H20 0.9500
C12 H12 0.9500
C46 H46A 0.9800
C46 H46B 0.9800
C46 H46C 0.9800
C36 H36 0.9500
O20 H20A 0.8502
O20 H20B 0.8506
O24 H24A 0.8503
O24 H24B 0.8499
C48 H48A 0.9800
C48 H48B 0.9800
C48 H48C 0.9800
O29 Cl1A 1.407(4)
Cl1A O26A 1.400(4)
Cl1A O28A 1.398(4)
Cl1A O27A 1.406(4)

loop_
_geom_torsion_atom_site_label_1
_geom_torsion_atom_site_label_2
_geom_torsion_atom_site_label_3
_geom_torsion_atom_site_label_4
_geom_torsion
Ni3 O1 C6 O5 162.26(16)
Ni3 O1 C6 C7 40.8(2)
Ni3 O1 C6 C5 -81.7(2)
Ni3 O4 C39 O8 163.55(16)
Ni3 O4 C39 C40 -80.6(2)
Ni3 O4 C39 C38 42.4(2)
Ni3 O3 C28 O7 -89.7(2)
Ni3 O3 C28 C29 149.03(15)
Ni3 O3 C28 C27 26.6(2)
Ni3 N2 C7 C6 -4.6(3)
Ni3 N2 C7 C8 177.3(2)
Ni3 N2 C11 C10 -176.8(2)
Ni3 N7 C38 C39 3.3(3)
Ni3 N7 C38 C37 -175.3(2)
Ni3 N7 C34 C35 175.3(2)
Ni3 N5 C27 C26 179.44(19)
Ni3 N5 C27 C28 2.2(3)
Ni3 N5 C23 C24 -178.6(2)
Ni1 O2 C17 O6 33.7(3)
Ni1 O2 C17 C18 -85.8(2)
Ni1 O2 C17 C16 149.76(16)
Ni1 O1 C6 O5 -83.9(2)
Ni1 O1 C6 C7 154.62(15)
Ni1 O1 C6 C5 32.1(2)
Ni1 O4 C39 O8 45.3(3)
Ni1 O4 C39 C40 161.19(15)
Ni1 O4 C39 C38 -75.9(2)
Ni1 O13 C49 O14 -1.1(4)
Ni1 O13 C49 C50 178.83(18)
Ni1 O9 C45 O11 -3.2(4)
Ni1 O9 C45 C46 176.2(2)
Ni1 N1 C5 C6 3.7(3)
Ni1 N1 C5 C4 -178.2(2)
Ni1 N1 C1 C2 179.3(2)
Ni4 O2 C17 O6 160.76(15)
Ni4 O2 C17 C18 41.3(2)
Ni4 O2 C17 C16 -83.18(19)
Ni4 O4 C39 O8 -90.5(2)
Ni4 O4 C39 C40 25.4(2)
Ni4 O4 C39 C38 148.37(15)
Ni4 O3 C28 O7 164.15(15)
Ni4 O3 C28 C29 42.9(2)
Ni4 O3 C28 C27 -79.53(19)
Ni4 N8 C40 C39 5.1(3)
Ni4 N8 C40 C41 -178.1(2)
Ni4 N8 C44 C43 177.6(2)
Ni4 N6 C29 C28 2.4(3)
Ni4 N6 C29 C30 -176.8(2)
Ni4 N6 C33 C32 174.9(2)
Ni4 N4 C18 C17 -6.0(3)
Ni4 N4 C18 C19 178.2(2)
Ni4 N4 C22 C21 178.5(2)
Ni2 O2 C17 O6 -84.6(2)
Ni2 O2 C17 C18 155.98(15)
Ni2 O2 C17 C16 31.5(2)
Ni2 O1 C6 O5 33.6(3)
Ni2 O1 C6 C7 -87.9(2)
Ni2 O1 C6 C5 149.62(16)
Ni2 O3 C28 O7 46.0(3)
Ni2 O3 C28 C29 -75.3(2)
Ni2 O3 C28 C27 162.28(15)
Ni2 O14 C49 O13 4.3(4)
Ni2 O14 C49 C50 -175.64(18)
Ni2 O10 C47 O12 -5.0(4)
Ni2 O10 C47 C48 175.1(2)
Ni2 N3 C16 C17 1.2(3)
Ni2 N3 C16 C15 179.3(2)
Ni2 N3 C12 C13 -179.9(2)
O2 C17 C16 N3 -20.7(3)
O2 C17 C16 C15 161.3(2)
O6 C17 C16 N3 100.3(2)
O6 C17 C16 C15 -77.7(3)
N8 C40 C39 O4 -19.5(3)
N8 C40 C39 O8 100.9(2)
N8 C40 C39 C38 -139.9(2)
N8 C40 C41 C42 -0.4(4)
N2 C7 C6 O1 -24.8(3)
N2 C7 C6 O5 -148.9(2)
N2 C7 C6 C5 94.6(3)
N2 C7 C8 C9 -0.4(4)
N2 C11 C10 C9 0.1(5)
N1 C5 C6 O1 -23.0(3)
N1 C5 C6 O5 98.9(2)
N1 C5 C6 C7 -141.8(2)
N1 C5 C4 C3 -1.5(4)
N1 C1 C2 C3 -0.6(5)
N7 C38 C39 O4 -30.8(3)
N7 C38 C39 O8 -153.5(2)
N7 C38 C39 C40 90.1(3)
N7 C38 C37 C36 -0.8(4)
N7 C34 C35 C36 -0.1(5)
N6 C29 C28 O3 -30.3(3)
N6 C29 C28 O7 -152.8(2)
N6 C29 C28 C27 90.4(3)
N6 C29 C30 C31 1.3(4)
N4 C18 C17 O2 -24.0(3)
N4 C18 C17 O6 -146.2(2)
N4 C18 C17 C16 96.9(3)
N4 C18 C19 C20 3.7(4)
N4 C22 C21 C20 2.2(5)
N5 C27 C26 C25 -1.0(4)
N5 C27 C28 O3 -18.3(3)
N5 C27 C28 O7 102.2(2)
N5 C27 C28 C29 -138.2(2)
N5 C23 C24 C25 -0.4(5)
N3 C16 C15 C14 0.5(4)
C40 N8 C44 C43 -1.7(4)
C40 C41 C42 C43 -0.2(4)
C29 N6 C33 C32 -0.7(4)
C29 C30 C31 C32 -0.6(4)
C27 N5 C23 C24 0.0(4)
C27 C26 C25 C24 0.6(4)
C7 N2 C11 C10 0.5(4)
C7 C8 C9 C10 1.0(4)
C38 N7 C34 C35 -0.6(4)
C38 C37 C36 C35 0.0(5)
C26 C27 C28 O3 164.4(2)
C26 C27 C28 O7 -75.0(3)
C26 C27 C28 C29 44.6(3)
C26 C25 C24 C23 0.0(4)
C28 C29 C30 C31 -177.8(2)
C28 C27 C26 C25 176.1(2)
C18 N4 C22 C21 1.0(4)
C18 C17 C16 N3 -140.9(2)
C18 C17 C16 C15 41.1(3)
C18 C19 C20 C21 -0.3(5)
C39 C40 C41 C42 176.1(3)
C39 C38 C37 C36 -179.3(3)
C5 N1 C1 C2 -0.4(4)
C5 C4 C3 C2 0.3(5)
C17 C18 C19 C20 -171.8(3)
C17 C16 C15 C14 178.3(3)
C6 C7 C8 C9 -178.4(3)
C6 C5 C4 C3 176.4(3)
C44 N8 C40 C39 -175.5(2)
C44 N8 C40 C41 1.3(4)
C44 C43 C42 C41 -0.1(5)
C41 C40 C39 O4 163.8(2)
C41 C40 C39 O8 -75.8(3)
C41 C40 C39 C38 43.4(3)
C30 C29 C28 O3 148.8(2)
C30 C29 C28 O7 26.3(3)
C30 C29 C28 C27 -90.4(3)
C16 N3 C12 C13 -0.7(4)
C16 C15 C14 C13 -0.1(5)
C4 C5 C6 O1 159.0(2)
C4 C5 C6 O5 -79.2(3)
C4 C5 C6 C7 40.1(3)
C4 C3 C2 C1 0.7(5)
C8 C7 C6 O1 153.4(2)
C8 C7 C6 O5 29.2(3)
C8 C7 C6 C5 -87.3(3)
C8 C9 C10 C11 -0.9(5)
C19 C18 C17 O2 151.7(2)
C19 C18 C17 O6 29.6(3)
C19 C18 C17 C16 -87.3(3)
C34 N7 C38 C39 179.6(2)
C34 N7 C38 C37 1.0(4)
C34 C35 C36 C37 0.4(5)
C11 N2 C7 C6 177.8(2)
C11 N2 C7 C8 -0.4(4)
C15 C14 C13 C12 -0.6(5)
C42 C43 C44 N8 1.1(5)
C31 C32 C33 N6 1.3(4)
C33 N6 C29 C28 178.5(2)
C33 N6 C29 C30 -0.7(4)
C33 C32 C31 C30 -0.6(4)
C23 N5 C27 C26 0.7(4)
C23 N5 C27 C28 -176.6(2)
C22 N4 C18 C17 171.7(2)
C22 N4 C18 C19 -4.0(4)
C22 C21 C20 C19 -2.5(5)
C37 C38 C39 O4 147.8(2)
C37 C38 C39 O8 25.1(3)
C37 C38 C39 C40 -91.3(3)
C14 C13 C12 N3 1.0(5)
C1 N1 C5 C6 -176.5(2)
C1 N1 C5 C4 1.5(4)
C12 N3 C16 C17 -178.1(2)
C12 N3 C16 C15 -0.1(4)

loop_
_exptl_oxdiff_crystal_face_indexfrac_h
_exptl_oxdiff_crystal_face_indexfrac_k
_exptl_oxdiff_crystal_face_indexfrac_l
_exptl_oxdiff_crystal_face_x
_exptl_oxdiff_crystal_face_y
_exptl_oxdiff_crystal_face_z
-0.9990 -0.0006 0.9987 0.0245 -0.0103 -0.0573
-0.0002 -0.9991 -0.9991 0.0345 0.0085 0.0267
0.0002 0.9991 0.9991 -0.0345 -0.0085 -0.0267
0.0028 -19.9890 23.9864 0.0485 -0.9854 -0.1258
-14.9868 13.9822 2.9862 0.2636 0.4098 -0.8434
12.9861 -13.9810 -17.9767 0.0335 0.0163 0.9835
-0.9990 0.9986 0.9985 0.0046 0.0075 -0.0690
-0.0001 0.9994 -0.9995 -0.0053 0.0440 0.0033
0.0048 5.9914 28.9782 -0.5428 -0.6554 -0.5045
-0.0023 -33.9746 -3.9911 0.7363 -0.4982 0.4572
-15.9849 4.9869 12.9800 0.3362 0.0033 -0.9304
16.9850 0.0094 -8.9832 -0.5334 -0.0357 0.8544
-0.0011 28.9812 -15.9937 -0.3447 0.9350 -0.0992
